data_7134806
loop_
_publ_author_name
'Thum, Stefan'
'Schmidt, Marcel A.'
'Langer, Jens'
'Harder, Sjoerd'

_publ_section_title
;
 Low-coordinate calcium peroxide and oxide complexes.
;
_journal_issue 65
_journal_name_full 'Chemical communications (Cambridge, England)'
_journal_page_first 12127
_journal_page_last 12130
_journal_paper_doi 10.1039/d5cc03340c
_journal_volume 61
_journal_year 2025
_chemical_formula_moiety 'C84 H134 Ca2 N4 O3, 2(C5 H12)'
_chemical_formula_sum 'C94 H158 Ca2 N4 O3'
_chemical_formula_weight 1472.39
_chemical_properties_physical Moisture-sensitive
_space_group_crystal_system triclinic
_space_group_IT_number 2
_space_group_name_Hall '-P 1'
_space_group_name_H-M_alt 'P -1'
_atom_sites_solution_hydrogens mixed
_atom_sites_solution_primary dual
_audit_creation_date 2025-02-27
_audit_creation_method
;
Olex2 1.5
(compiled 2024.02.16 svn.r378c4104 for OlexSys, GUI svn.r6928)
;
_audit_update_record
;
2025-02-27 deposited with the CCDC.	2025-07-02 downloaded from the CCDC.
;
_cell_angle_alpha 71.5478(17)
_cell_angle_beta 72.2458(17)
_cell_angle_gamma 62.332(2)
_cell_formula_units_Z 1
_cell_length_a 12.7723(3)
_cell_length_b 12.8615(3)
_cell_length_c 16.5534(3)
_cell_measurement_reflns_used 18084
_cell_measurement_temperature 100.0(6)
_cell_measurement_theta_max 74.3360
_cell_measurement_theta_min 3.9270
_cell_volume 2243.75(10)
_computing_cell_refinement 'CrysAlisPro 1.171.40.84a (Rigaku OD, 2020)'
_computing_data_collection 'CrysAlisPro 1.171.40.84a (Rigaku OD, 2020)'
_computing_data_reduction 'CrysAlisPro 1.171.40.84a (Rigaku OD, 2020)'
_computing_molecular_graphics 'Olex2 1.5 (Dolomanov et al., 2009)'
_computing_publication_material 'Olex2 1.5 (Dolomanov et al., 2009)'
_computing_structure_refinement 'SHELXL 2019/3 (Sheldrick, 2015)'
_computing_structure_solution 'SHELXT  (Sheldrick, 2015)'
_diffrn_ambient_environment N~2~
_diffrn_ambient_temperature 100.0(6)
_diffrn_detector 'CCD plate'
_diffrn_detector_area_resol_mean 5.2903
_diffrn_detector_type AtlasS2
_diffrn_measured_fraction_theta_full 0.998
_diffrn_measured_fraction_theta_max 0.976
_diffrn_measurement_details
;
List of Runs (angles in degrees, time in seconds):

  # Type    Start    End  Width  t~exp~   \w     \q     \k     \f   Frames
#--------------------------------------------------------------------------
  1  \w   -110.00 -24.00   1.00    3.00    --  -41.44 -38.00   0.00   86
  2  \w    -68.00  -9.00   1.00    3.00    --  -41.44 125.00 150.00   59
  3  \w    -65.00  17.00   1.00    3.00    --  -41.44  57.00 150.00   82
  4  \w   -115.00 -19.00   1.00    3.00    --  -41.44 -38.00 -90.00   96
  5  \w     53.00  91.00   1.00    3.00    --   41.44-125.00   0.00   38
  6  \w     53.00 106.00   1.00   12.00    --  107.95-111.00-180.00   53
  7  \w    127.00 178.00   1.00   12.00    --  107.95  77.00   0.00   51
  8  \w     72.00 128.00   1.00   12.00    --  107.95 178.00   0.00   56
  9  \w     36.00 109.00   1.00   12.00    --  107.95-111.00 120.00   73
 10  \w     30.00 153.00   1.00   12.00    --  107.95 -15.00 -90.00  123
 11  \w     42.00 109.00   1.00   12.00    --  107.95-111.00 -30.00   67
 12  \w     37.00 106.00   1.00   12.00    --  107.95 -94.00-150.00   69
 13  \w    100.00 176.00   1.00   12.00    --  107.95  45.00  90.00   76
 14  \w     42.00 132.00   1.00   12.00    --  107.95 -61.00 -60.00   90
 15  \w     32.00 123.00   1.00   12.00    --  107.95 -30.00  60.00   91
 16  \w    -87.00  -6.00   1.00    3.00    --  -41.69 125.00 -90.00   81
 17  \w   -114.00 -14.00   1.00    3.00    --  -41.69 -57.00 120.00  100
 18  \w   -114.00 -14.00   1.00    3.00    --  -41.69 -57.00-150.00  100
 19  \w     14.00 115.00   1.00    3.00    --   41.69  57.00  90.00  101
 20  \w     79.00 178.00   1.00   12.00    --  107.95  61.00 -90.00   99
 21  \w     55.00 178.00   1.00   12.00    --  107.95  15.00-120.00  123
 22  \w     82.00 178.00   1.00   12.00    --  107.95  45.00  60.00   96
 23  \w     79.00 178.00   1.00   12.00    --  107.95  61.00   0.00   99
 24  \w     55.00 178.00   1.00   12.00    --  107.95  15.00   0.00  123
 25  \w     79.00 178.00   1.00   12.00    --  107.95  61.00 150.00   99
 26  \w     79.00 178.00   1.00   12.00    --  107.95  61.00-120.00   99
 27  \w     79.00 178.00   1.00   12.00    --  107.95  61.00 120.00   99
 28  \w    -87.00  -6.00   1.00    3.00    --  -41.69 125.00 -30.00   81
 29  \w     14.00  70.00   1.00    3.00    --   41.69  57.00   0.00   56
;
_diffrn_measurement_device 'four-circle diffractometer'
_diffrn_measurement_device_type 'SuperNova, Dual, Cu at home/near, AtlasS2'
_diffrn_measurement_method '\w scans'
_diffrn_orient_matrix_type 'CrysAlisPro convention (1999,Acta A55,543-557)'
_diffrn_orient_matrix_UB_11 -0.1142621000
_diffrn_orient_matrix_UB_12 -0.0246681000
_diffrn_orient_matrix_UB_13 0.0391073000
_diffrn_orient_matrix_UB_21 -0.0281121000
_diffrn_orient_matrix_UB_22 0.0621615000
_diffrn_orient_matrix_UB_23 0.0744310000
_diffrn_orient_matrix_UB_31 -0.0733568000
_diffrn_orient_matrix_UB_32 0.1210006000
_diffrn_orient_matrix_UB_33 -0.0539343000
_diffrn_radiation_monochromator mirror
_diffrn_radiation_probe x-ray
_diffrn_radiation_type 'Cu K\a'
_diffrn_radiation_wavelength 1.54184
_diffrn_reflns_av_R_equivalents 0.0267
_diffrn_reflns_av_unetI/netI 0.0230
_diffrn_reflns_Laue_measured_fraction_full 0.998
_diffrn_reflns_Laue_measured_fraction_max 0.976
_diffrn_reflns_limit_h_max 15
_diffrn_reflns_limit_h_min -15
_diffrn_reflns_limit_k_max 15
_diffrn_reflns_limit_k_min -16
_diffrn_reflns_limit_l_max 20
_diffrn_reflns_limit_l_min -20
_diffrn_reflns_number 32978
_diffrn_reflns_point_group_measured_fraction_full 0.998
_diffrn_reflns_point_group_measured_fraction_max 0.976
_diffrn_reflns_theta_full 67.684
_diffrn_reflns_theta_max 74.394
_diffrn_reflns_theta_min 2.865
_diffrn_source 'micro-focus sealed X-ray tube'
_diffrn_source_type 'SuperNova (Cu) X-ray Source'
_exptl_absorpt_coefficient_mu 1.460
_exptl_absorpt_correction_T_max 1.000
_exptl_absorpt_correction_T_min 0.655
_exptl_absorpt_correction_type gaussian
_exptl_absorpt_process_details
;
CrysAlisPro 1.171.40.84a (Rigaku Oxford Diffraction, 2020)
Numerical absorption correction based on gaussian integration over
a multifaceted crystal model
Empirical absorption correction using spherical harmonics,
implemented in SCALE3 ABSPACK scaling algorithm.
;
_exptl_crystal_colour 'clear colourless'
_exptl_crystal_colour_lustre clear
_exptl_crystal_colour_primary colourless
_exptl_crystal_density_diffrn 1.090
_exptl_crystal_description block
_exptl_crystal_F_000 814
_exptl_crystal_size_max 0.263
_exptl_crystal_size_mid 0.22
_exptl_crystal_size_min 0.13
_refine_diff_density_max 0.714
_refine_diff_density_min -0.332
_refine_diff_density_rms 0.047
_refine_ls_extinction_method none
_refine_ls_goodness_of_fit_ref 1.034
_refine_ls_hydrogen_treatment mixed
_refine_ls_matrix_type full
_refine_ls_number_parameters 529
_refine_ls_number_reflns 8939
_refine_ls_number_restraints 49
_refine_ls_restrained_S_all 1.033
_refine_ls_R_factor_all 0.0479
_refine_ls_R_factor_gt 0.0419
_refine_ls_shift/su_max 0.001
_refine_ls_shift/su_mean 0.000
_refine_ls_structure_factor_coef Fsqd
_refine_ls_weighting_details 'w=1/[\s^2^(Fo^2^)+(0.0590P)^2^+1.1679P] where P=(Fo^2^+2Fc^2^)/3'
_refine_ls_weighting_scheme calc
_refine_ls_wR_factor_gt 0.1129
_refine_ls_wR_factor_ref 0.1177
_reflns_Friedel_coverage 0.000
_reflns_number_gt 7915
_reflns_number_total 8939
_reflns_threshold_expression 'I > 2\s(I)'
_cod_data_source_file d5cc03340c2.cif
_cod_data_source_block hasj220112b
_cod_depositor_comments 'Adding full bibliography for 7134806--7134807.cif.'
_cod_original_cell_volume 2243.75(9)
_cod_database_code 7134806
_shelx_shelxl_version_number 2019/3
_chemical_oxdiff_formula C94H158Ca2N4O3
_shelx_space_group_comment
;
The symmetry employed for this shelxl refinement is uniquely defined
by the following loop, which should always be used as a source of
symmetry information in preference to the above space-group names.
They are only intended as comments.
;
_shelx_estimated_absorpt_t_max 0.833
_shelx_estimated_absorpt_t_min 0.700
_olex2_refinement_description
;
1. Fixed Uiso
 At 1.2 times of:
  All C(H) groups, All C(H,H) groups
 At 1.5 times of:
  All C(H,H,H) groups
2. Restrained distances
 C52-C51 \\sim C51-C50 \\sim C49-C50 \\sim C49-C48 \\sim C47-C46 \\sim C45-C46
\\sim C45-C44 \\sim C43-C44
 with sigma of 0.02
3. Rigid body (RIGU) restrains
 C48, C49, C50, C51, C52
 with sigma for 1-2 distances of 0.004 and sigma for 1-3 distances of 0.004
4. Others
 Fixed Sof: C43(0.5) H43a(0.5) H43b(0.5) H43c(0.5) C44(0.5) H44a(0.5)
 H44b(0.5) C45(0.5) H45a(0.5) H45b(0.5) C46(0.5) H46a(0.5) H46b(0.5) C47(0.5)
 H47a(0.5) H47b(0.5) H47c(0.5) C48(0.5) H48a(0.5) H48b(0.5) H48c(0.5) C49(0.5)
 H49a(0.5) H49b(0.5) C50(0.5) H50a(0.5) H50b(0.5) C51(0.5) H51a(0.5) H51b(0.5)
 C52(0.5) H52a(0.5) H52b(0.5) H52c(0.5)
5.a Ternary CH refined with riding coordinates:
 C12(H12), C17(H17), C28(H28), C33(H33)
5.b Secondary CH2 refined with riding coordinates:
 C13(H13a,H13b), C15(H15a,H15b), C18(H18a,H18b), C20(H20a,H20b), C29(H29a,
 H29b), C31(H31a,H31b), C34(H34a,H34b), C36(H36a,H36b), C38(H38a,H38b),
 C39(H39a,H39b), C40(H40a,H40b), C41(H41a,H41b), C42(H42a,H42b), C44(H44a,H44b),
  C45(H45a,H45b), C46(H46a,H46b), C49(H49a,H49b), C50(H50a,H50b), C51(H51a,H51b)
5.c Aromatic/amide H refined with riding coordinates:
 C8(H8), C9(H9), C10(H10), C24(H24), C25(H25), C26(H26)
5.d Idealised Me refined as rotating group:
 C1(H1a,H1b,H1c), C5(H5a,H5b,H5c), C14(H14a,H14b,H14c), C16(H16a,H16b,H16c),
 C19(H19a,H19b,H19c), C21(H21a,H21b,H21c), C30(H30a,H30b,H30c), C32(H32a,H32b,
 H32c), C35(H35a,H35b,H35c), C37(H37a,H37b,H37c), C43(H43a,H43b,H43c), C47(H47a,
 H47b,H47c), C48(H48a,H48b,H48c), C52(H52a,H52b,H52c)
;
_olex2_date_sample_data_collection 2022-01-12
_olex2_submission_special_instructions 'No special instructions were received'
_oxdiff_exptl_absorpt_empirical_details
;
Empirical correction (ABSPACK) includes:
- Absorption correction using spherical harmonics
- Frame scaling
- Detector area scaling
;
_oxdiff_exptl_absorpt_empirical_full_max 4.743
_oxdiff_exptl_absorpt_empirical_full_min 0.641

loop_
_space_group_symop_operation_xyz
'x, y, z'
'-x, -y, -z'

loop_
_atom_site_label
_atom_site_type_symbol
_atom_site_fract_x
_atom_site_fract_y
_atom_site_fract_z
_atom_site_U_iso_or_equiv
_atom_site_adp_type
_atom_site_occupancy
_atom_site_site_symmetry_order
_atom_site_calc_flag
_atom_site_refinement_flags_posn
_atom_site_refinement_flags_adp
_atom_site_refinement_flags_occupancy
_atom_site_disorder_assembly
_atom_site_disorder_group
Ca1 Ca 0.57845(3) 0.50664(3) 0.37162(2) 0.02139(9) Uani 1 1 d . . . . .
O1 O 0.500000 0.500000 0.500000 0.0415(4) Uani 1 2 d S . P . .
O2 O 0.72360(10) 0.59416(10) 0.33240(7) 0.0267(2) Uani 1 1 d . . . . .
N1 N 0.48841(11) 0.60546(11) 0.24316(8) 0.0204(3) Uani 1 1 d . . . . .
N2 N 0.69462(11) 0.34818(11) 0.29040(8) 0.0203(3) Uani 1 1 d . . . . .
C1 C 0.51683(15) 0.67352(15) 0.08384(10) 0.0277(3) Uani 1 1 d . . . . .
H1A H 0.446378 0.668240 0.076300 0.042 Uiso 1 1 calc R U . . .
H1B H 0.582097 0.652646 0.034008 0.042 Uiso 1 1 calc R U . . .
H1C H 0.495567 0.755541 0.088046 0.042 Uiso 1 1 calc R U . . .
C2 C 0.55780(14) 0.58695(14) 0.16622(10) 0.0217(3) Uani 1 1 d . . . . .
C3 C 0.67069(14) 0.48969(14) 0.15194(10) 0.0222(3) Uani 1 1 d . . . . .
H3 H 0.7094(17) 0.4960(17) 0.0937(13) 0.027(5) Uiso 1 1 d . . . . .
C4 C 0.72900(13) 0.37864(13) 0.20540(10) 0.0214(3) Uani 1 1 d . . . . .
C5 C 0.84142(15) 0.29220(15) 0.15663(11) 0.0278(3) Uani 1 1 d . . . . .
H5A H 0.910491 0.309504 0.151588 0.042 Uiso 1 1 calc R U . . .
H5B H 0.829113 0.302038 0.098596 0.042 Uiso 1 1 calc R U . . .
H5C H 0.856869 0.209529 0.188396 0.042 Uiso 1 1 calc R U . . .
C6 C 0.37005(13) 0.70052(14) 0.24184(9) 0.0213(3) Uani 1 1 d . . . . .
C7 C 0.27583(14) 0.67596(14) 0.23651(10) 0.0239(3) Uani 1 1 d . . . . .
C8 C 0.16159(14) 0.76920(15) 0.23459(11) 0.0279(3) Uani 1 1 d . . . . .
H8 H 0.097640 0.753414 0.231048 0.033 Uiso 1 1 calc R U . . .
C9 C 0.13919(15) 0.88409(15) 0.23772(11) 0.0289(3) Uani 1 1 d . . . . .
H9 H 0.061033 0.946634 0.235626 0.035 Uiso 1 1 calc R U . . .
C10 C 0.23202(14) 0.90685(14) 0.24393(10) 0.0261(3) Uani 1 1 d . . . . .
H10 H 0.216623 0.985780 0.245940 0.031 Uiso 1 1 calc R U . . .
C11 C 0.34768(14) 0.81662(14) 0.24730(10) 0.0223(3) Uani 1 1 d . . . . .
C12 C 0.44568(14) 0.84242(14) 0.25991(10) 0.0241(3) Uani 1 1 d . . . . .
H12 H 0.524472 0.779902 0.238133 0.029 Uiso 1 1 calc R U . . .
C13 C 0.43940(15) 0.82662(15) 0.35785(11) 0.0277(3) Uani 1 1 d . . . . .
H13A H 0.438747 0.747007 0.388104 0.033 Uiso 1 1 calc R U . . .
H13B H 0.513485 0.826781 0.365038 0.033 Uiso 1 1 calc R U . . .
C14 C 0.33103(15) 0.92168(16) 0.40198(11) 0.0306(4) Uani 1 1 d . . . . .
H14A H 0.335449 0.999884 0.377262 0.046 Uiso 1 1 calc R U . . .
H14B H 0.331043 0.900641 0.464292 0.046 Uiso 1 1 calc R U . . .
H14C H 0.256894 0.925657 0.392787 0.046 Uiso 1 1 calc R U . . .
C15 C 0.44666(16) 0.96464(15) 0.20942(11) 0.0296(3) Uani 1 1 d . . . . .
H15A H 0.367723 1.028457 0.227184 0.036 Uiso 1 1 calc R U . . .
H15B H 0.508818 0.975852 0.225436 0.036 Uiso 1 1 calc R U . . .
C16 C 0.47142(19) 0.97957(18) 0.11152(12) 0.0386(4) Uani 1 1 d . . . . .
H16A H 0.469906 1.059668 0.083693 0.058 Uiso 1 1 calc R U . . .
H16B H 0.409564 0.970039 0.094808 0.058 Uiso 1 1 calc R U . . .
H16C H 0.550736 0.918633 0.092946 0.058 Uiso 1 1 calc R U . . .
C17 C 0.29761(15) 0.54929(15) 0.23605(11) 0.0268(3) Uani 1 1 d . . . . .
H17 H 0.384900 0.508276 0.211442 0.032 Uiso 1 1 calc R U . . .
C18 C 0.22708(16) 0.54311(17) 0.17881(12) 0.0323(4) Uani 1 1 d . . . . .
H18A H 0.242289 0.458251 0.185648 0.039 Uiso 1 1 calc R U . . .
H18B H 0.139957 0.587360 0.199145 0.039 Uiso 1 1 calc R U . . .
C19 C 0.2599(2) 0.5951(2) 0.08302(13) 0.0441(5) Uani 1 1 d . . . . .
H19A H 0.211800 0.588757 0.050111 0.066 Uiso 1 1 calc R U . . .
H19B H 0.345611 0.550354 0.061883 0.066 Uiso 1 1 calc R U . . .
H19C H 0.243500 0.679670 0.075460 0.066 Uiso 1 1 calc R U . . .
C20 C 0.27594(16) 0.47805(16) 0.32974(12) 0.0320(4) Uani 1 1 d . . . . .
H20A H 0.303886 0.392991 0.327543 0.038 Uiso 1 1 calc R U . . .
H20B H 0.326470 0.481116 0.363189 0.038 Uiso 1 1 calc R U . . .
C21 C 0.14630(17) 0.52108(17) 0.37882(12) 0.0348(4) Uani 1 1 d . . . . .
H21A H 0.095577 0.514598 0.348207 0.052 Uiso 1 1 calc R U . . .
H21B H 0.117432 0.604941 0.382363 0.052 Uiso 1 1 calc R U . . .
H21C H 0.142499 0.471364 0.437448 0.052 Uiso 1 1 calc R U . . .
C22 C 0.74910(13) 0.22372(13) 0.33027(9) 0.0203(3) Uani 1 1 d . . . . .
C23 C 0.69386(13) 0.14812(14) 0.33499(9) 0.0213(3) Uani 1 1 d . . . . .
C24 C 0.74812(14) 0.02651(14) 0.37013(10) 0.0243(3) Uani 1 1 d . . . . .
H24 H 0.712144 -0.024873 0.372633 0.029 Uiso 1 1 calc R U . . .
C25 C 0.85368(15) -0.02155(14) 0.40164(10) 0.0266(3) Uani 1 1 d . . . . .
H25 H 0.890592 -0.105234 0.424291 0.032 Uiso 1 1 calc R U . . .
C26 C 0.90474(14) 0.05370(14) 0.39974(10) 0.0254(3) Uani 1 1 d . . . . .
H26 H 0.975913 0.020963 0.422718 0.030 Uiso 1 1 calc R U . . .
C27 C 0.85408(13) 0.17661(14) 0.36483(10) 0.0221(3) Uani 1 1 d . . . . .
C28 C 0.58123(14) 0.19639(14) 0.29700(10) 0.0231(3) Uani 1 1 d . . . . .
H28 H 0.541341 0.285235 0.292639 0.028 Uiso 1 1 calc R U . . .
C29 C 0.61736(15) 0.17308(16) 0.20452(10) 0.0289(3) Uani 1 1 d . . . . .
H29A H 0.686858 0.193896 0.173253 0.035 Uiso 1 1 calc R U . . .
H29B H 0.644026 0.086291 0.208560 0.035 Uiso 1 1 calc R U . . .
C30 C 0.51769(18) 0.24294(18) 0.15154(12) 0.0377(4) Uani 1 1 d . . . . .
H30A H 0.548462 0.225225 0.093304 0.057 Uiso 1 1 calc R U . . .
H30B H 0.490257 0.329110 0.147189 0.057 Uiso 1 1 calc R U . . .
H30C H 0.450190 0.219473 0.180005 0.057 Uiso 1 1 calc R U . . .
C31 C 0.48946(15) 0.14403(15) 0.35316(10) 0.0259(3) Uani 1 1 d . . . . .
H31A H 0.418862 0.180156 0.324808 0.031 Uiso 1 1 calc R U . . .
H31B H 0.526294 0.056625 0.355289 0.031 Uiso 1 1 calc R U . . .
C32 C 0.44601(16) 0.16423(16) 0.44566(11) 0.0315(4) Uani 1 1 d . . . . .
H32A H 0.416159 0.249864 0.444565 0.047 Uiso 1 1 calc R U . . .
H32B H 0.512904 0.118634 0.477247 0.047 Uiso 1 1 calc R U . . .
H32C H 0.380995 0.137185 0.474685 0.047 Uiso 1 1 calc R U . . .
C33 C 0.91658(14) 0.25351(14) 0.36406(10) 0.0240(3) Uani 1 1 d . . . . .
H33 H 0.871373 0.337751 0.334727 0.029 Uiso 1 1 calc R U . . .
C34 C 0.91550(17) 0.25398(15) 0.45699(12) 0.0324(4) Uani 1 1 d . . . . .
H34A H 0.960897 0.170909 0.486197 0.039 Uiso 1 1 calc R U . . .
H34B H 0.957890 0.303096 0.454363 0.039 Uiso 1 1 calc R U . . .
C35 C 0.7905(2) 0.30234(19) 0.51118(12) 0.0405(4) Uani 1 1 d . . . . .
H35A H 0.751269 0.389278 0.490521 0.061 Uiso 1 1 calc R U . . .
H35B H 0.796604 0.285190 0.572029 0.061 Uiso 1 1 calc R U . . .
H35C H 0.742924 0.263838 0.506021 0.061 Uiso 1 1 calc R U . . .
C36 C 1.04663(16) 0.20773(17) 0.31227(14) 0.0375(4) Uani 1 1 d . . . . .
H36A H 1.092547 0.125547 0.342511 0.045 Uiso 1 1 calc R U . . .
H36B H 1.044261 0.202498 0.254506 0.045 Uiso 1 1 calc R U . . .
C37 C 1.11412(17) 0.28496(19) 0.29967(16) 0.0445(5) Uani 1 1 d . . . . .
H37A H 1.193581 0.252268 0.263308 0.067 Uiso 1 1 calc R U . . .
H37B H 1.123726 0.284890 0.356210 0.067 Uiso 1 1 calc R U . . .
H37C H 1.068419 0.367316 0.271398 0.067 Uiso 1 1 calc R U . . .
C38 C 0.79439(17) 0.60722(17) 0.24657(12) 0.0335(4) Uani 1 1 d . . . . .
H38A H 0.758433 0.597662 0.205634 0.040 Uiso 1 1 calc R U . . .
H38B H 0.876788 0.543202 0.246192 0.040 Uiso 1 1 calc R U . . .
C39 C 0.80099(18) 0.72808(18) 0.21672(13) 0.0390(4) Uani 1 1 d . . . . .
H39A H 0.851930 0.733153 0.158242 0.047 Uiso 1 1 calc R U . . .
H39B H 0.719302 0.792062 0.212794 0.047 Uiso 1 1 calc R U . . .
C40 C 0.85269(17) 0.74734(17) 0.27854(13) 0.0379(4) Uani 1 1 d . . . . .
H40A H 0.847575 0.830361 0.261788 0.046 Uiso 1 1 calc R U . . .
H40B H 0.938499 0.691297 0.276070 0.046 Uiso 1 1 calc R U . . .
C41 C 0.78286(17) 0.72599(17) 0.36962(13) 0.0361(4) Uani 1 1 d . . . . .
H41A H 0.823318 0.728267 0.411015 0.043 Uiso 1 1 calc R U . . .
H41B H 0.701056 0.791327 0.374084 0.043 Uiso 1 1 calc R U . . .
C42 C 0.77296(16) 0.60687(16) 0.39421(11) 0.0309(4) Uani 1 1 d . . . . .
H42A H 0.853787 0.541081 0.397927 0.037 Uiso 1 1 calc R U . . .
H42B H 0.721007 0.599907 0.452122 0.037 Uiso 1 1 calc R U . . .
C43 C 0.8338(9) 0.6770(9) -0.0612(6) 0.078(3) Uani 0.5 1 d D . P A -1
H43A H 0.881191 0.696144 -0.118174 0.117 Uiso 0.5 1 calc R U P A -1
H43B H 0.773379 0.751612 -0.042918 0.117 Uiso 0.5 1 calc R U P A -1
H43C H 0.793424 0.630238 -0.064690 0.117 Uiso 0.5 1 calc R U P A -1
C44 C 0.9162(6) 0.6047(6) 0.0041(4) 0.0677(18) Uani 0.5 1 d D . P A -1
H44A H 0.866347 0.591724 0.062142 0.081 Uiso 0.5 1 calc R U P A -1
H44B H 0.957408 0.652469 0.006115 0.081 Uiso 0.5 1 calc R U P A -1
C45 C 1.0106(6) 0.4839(6) -0.0141(4) 0.0571(15) Uani 0.5 1 d D . P A -1
H45A H 0.969512 0.436120 -0.016424 0.069 Uiso 0.5 1 calc R U P A -1
H45B H 1.060908 0.496737 -0.071957 0.069 Uiso 0.5 1 calc R U P A -1
C46 C 1.0916(6) 0.4124(6) 0.0516(3) 0.0655(16) Uani 0.5 1 d D . P A -1
H46A H 1.040893 0.405792 0.110048 0.079 Uiso 0.5 1 calc R U P A -1
H46B H 1.138119 0.456896 0.050085 0.079 Uiso 0.5 1 calc R U P A -1
C47 C 1.1786(9) 0.2876(9) 0.0378(7) 0.079(3) Uani 0.5 1 d D . P A -1
H47A H 1.233329 0.293066 -0.018168 0.118 Uiso 0.5 1 calc R U P A -1
H47B H 1.133692 0.242970 0.038117 0.118 Uiso 0.5 1 calc R U P A -1
H47C H 1.225275 0.245833 0.084403 0.118 Uiso 0.5 1 calc R U P A -1
C48 C 1.2069(7) -0.0037(11) -0.0150(8) 0.073(3) Uani 0.5 1 d D . P B -1
H48A H 1.234348 -0.007465 -0.076517 0.109 Uiso 0.5 1 calc R U P B -1
H48B H 1.235334 -0.085149 0.020468 0.109 Uiso 0.5 1 calc R U P B -1
H48C H 1.239232 0.043656 -0.001898 0.109 Uiso 0.5 1 calc R U P B -1
C49 C 1.0747(5) 0.0529(6) 0.0045(4) 0.0652(13) Uani 0.5 1 d D . P B -1
H49A H 1.047433 0.132203 -0.035225 0.078 Uiso 0.5 1 calc R U P B -1
H49B H 1.048988 0.067075 0.064297 0.078 Uiso 0.5 1 calc R U P B -1
C50 C 1.0123(11) -0.0159(17) -0.003(2) 0.068(3) Uani 0.5 1 d D . P B -1
H50A H 1.040747 -0.095659 0.036451 0.082 Uiso 0.5 1 calc R U P B -1
H50B H 1.037504 -0.029192 -0.062642 0.082 Uiso 0.5 1 calc R U P B -1
C51 C 0.8784(6) 0.0394(7) 0.0180(6) 0.098(2) Uani 0.5 1 d D . P B -1
H51A H 0.853596 0.048413 0.079050 0.118 Uiso 0.5 1 calc R U P B -1
H51B H 0.850540 0.121123 -0.018655 0.118 Uiso 0.5 1 calc R U P B -1
C52 C 0.8135(14) -0.0239(15) 0.0067(10) 0.149(7) Uani 0.5 1 d D . P B -1
H52A H 0.856911 -0.061071 -0.043805 0.223 Uiso 0.5 1 calc R U P B -1
H52B H 0.732082 0.033700 -0.002091 0.223 Uiso 0.5 1 calc R U P B -1
H52C H 0.808707 -0.086045 0.058660 0.223 Uiso 0.5 1 calc R U P B -1

loop_
_atom_site_aniso_label
_atom_site_aniso_U_11
_atom_site_aniso_U_22
_atom_site_aniso_U_33
_atom_site_aniso_U_23
_atom_site_aniso_U_13
_atom_site_aniso_U_12
Ca1 0.02329(16) 0.02082(16) 0.02047(15) -0.00562(11) -0.00503(11) -0.00789(12)
O1 0.0501(11) 0.0405(10) 0.0210(8) -0.0072(7) -0.0020(8) -0.0102(9)
O2 0.0282(6) 0.0289(6) 0.0277(6) -0.0079(5) -0.0046(5) -0.0146(5)
N1 0.0202(6) 0.0199(6) 0.0208(6) -0.0057(5) -0.0032(5) -0.0074(5)
N2 0.0206(6) 0.0190(6) 0.0222(6) -0.0044(5) -0.0055(5) -0.0079(5)
C1 0.0285(8) 0.0273(8) 0.0217(7) -0.0038(6) -0.0046(6) -0.0077(7)
C2 0.0241(7) 0.0212(7) 0.0211(7) -0.0045(6) -0.0044(6) -0.0102(6)
C3 0.0230(7) 0.0240(8) 0.0185(7) -0.0061(6) -0.0006(6) -0.0096(6)
C4 0.0196(7) 0.0212(7) 0.0249(7) -0.0081(6) -0.0024(6) -0.0086(6)
C5 0.0253(8) 0.0239(8) 0.0279(8) -0.0062(6) 0.0004(6) -0.0077(6)
C6 0.0215(7) 0.0222(7) 0.0178(7) -0.0043(5) -0.0033(5) -0.0073(6)
C7 0.0247(7) 0.0253(8) 0.0222(7) -0.0060(6) -0.0043(6) -0.0097(6)
C8 0.0225(7) 0.0311(9) 0.0308(8) -0.0068(7) -0.0066(6) -0.0103(7)
C9 0.0225(7) 0.0289(8) 0.0316(8) -0.0083(7) -0.0066(6) -0.0052(7)
C10 0.0266(8) 0.0221(8) 0.0276(8) -0.0078(6) -0.0051(6) -0.0068(6)
C11 0.0235(7) 0.0240(8) 0.0192(7) -0.0057(6) -0.0029(6) -0.0092(6)
C12 0.0227(7) 0.0239(8) 0.0264(8) -0.0086(6) -0.0033(6) -0.0088(6)
C13 0.0274(8) 0.0297(8) 0.0281(8) -0.0090(7) -0.0061(6) -0.0110(7)
C14 0.0313(8) 0.0345(9) 0.0288(8) -0.0137(7) -0.0032(7) -0.0127(7)
C15 0.0326(8) 0.0280(8) 0.0315(9) -0.0084(7) -0.0034(7) -0.0151(7)
C16 0.0511(11) 0.0389(10) 0.0310(9) -0.0051(8) -0.0031(8) -0.0267(9)
C17 0.0243(7) 0.0254(8) 0.0332(8) -0.0087(6) -0.0059(6) -0.0101(6)
C18 0.0345(9) 0.0343(9) 0.0359(9) -0.0122(7) -0.0082(7) -0.0162(8)
C19 0.0562(12) 0.0560(13) 0.0340(10) -0.0129(9) -0.0098(9) -0.0309(11)
C20 0.0338(9) 0.0277(8) 0.0382(9) -0.0021(7) -0.0143(7) -0.0139(7)
C21 0.0400(10) 0.0388(10) 0.0309(9) -0.0033(7) -0.0084(7) -0.0217(8)
C22 0.0212(7) 0.0193(7) 0.0192(7) -0.0066(5) -0.0029(5) -0.0061(6)
C23 0.0226(7) 0.0227(7) 0.0194(7) -0.0068(6) -0.0030(6) -0.0088(6)
C24 0.0287(8) 0.0216(7) 0.0253(7) -0.0066(6) -0.0038(6) -0.0120(6)
C25 0.0300(8) 0.0192(7) 0.0279(8) -0.0042(6) -0.0073(6) -0.0073(6)
C26 0.0247(7) 0.0222(8) 0.0282(8) -0.0053(6) -0.0088(6) -0.0063(6)
C27 0.0220(7) 0.0216(7) 0.0229(7) -0.0067(6) -0.0044(6) -0.0076(6)
C28 0.0267(8) 0.0228(7) 0.0233(7) -0.0051(6) -0.0066(6) -0.0115(6)
C29 0.0328(8) 0.0345(9) 0.0238(8) -0.0071(7) -0.0054(6) -0.0166(7)
C30 0.0489(11) 0.0375(10) 0.0294(9) -0.0048(7) -0.0158(8) -0.0161(9)
C31 0.0269(8) 0.0265(8) 0.0267(8) -0.0055(6) -0.0056(6) -0.0124(7)
C32 0.0317(8) 0.0339(9) 0.0265(8) -0.0060(7) -0.0025(7) -0.0135(7)
C33 0.0214(7) 0.0196(7) 0.0312(8) -0.0055(6) -0.0082(6) -0.0063(6)
C34 0.0426(10) 0.0232(8) 0.0371(9) -0.0034(7) -0.0207(8) -0.0117(7)
C35 0.0601(12) 0.0500(11) 0.0279(9) -0.0106(8) -0.0022(8) -0.0379(10)
C36 0.0241(8) 0.0311(9) 0.0585(12) -0.0182(8) -0.0042(8) -0.0087(7)
C37 0.0282(9) 0.0398(11) 0.0692(14) -0.0189(10) -0.0029(9) -0.0158(8)
C38 0.0354(9) 0.0386(10) 0.0304(9) -0.0121(7) -0.0012(7) -0.0182(8)
C39 0.0371(10) 0.0388(10) 0.0389(10) -0.0042(8) -0.0008(8) -0.0201(8)
C40 0.0314(9) 0.0332(9) 0.0503(11) -0.0113(8) -0.0020(8) -0.0159(8)
C41 0.0346(9) 0.0366(10) 0.0457(10) -0.0141(8) -0.0070(8) -0.0183(8)
C42 0.0346(9) 0.0348(9) 0.0298(8) -0.0072(7) -0.0085(7) -0.0176(8)
C43 0.072(5) 0.093(7) 0.081(6) -0.039(5) 0.031(4) -0.057(5)
C44 0.083(4) 0.101(5) 0.051(3) -0.045(4) 0.032(3) -0.072(4)
C45 0.078(4) 0.083(5) 0.040(4) -0.035(3) 0.023(3) -0.063(4)
C46 0.087(4) 0.101(5) 0.045(3) -0.024(3) 0.008(3) -0.076(4)
C47 0.074(5) 0.099(7) 0.085(6) -0.023(5) -0.006(4) -0.057(5)
C48 0.050(3) 0.094(6) 0.067(5) -0.041(5) 0.014(3) -0.024(3)
C49 0.053(3) 0.066(3) 0.068(3) -0.017(3) -0.006(2) -0.019(3)
C50 0.070(5) 0.058(9) 0.074(4) -0.017(6) -0.008(6) -0.025(6)
C51 0.062(3) 0.093(5) 0.144(7) -0.036(5) -0.019(4) -0.029(4)
C52 0.200(15) 0.211(16) 0.102(10) 0.064(9) -0.084(10) -0.164(14)

loop_
_atom_type_symbol
_atom_type_description
_atom_type_scat_dispersion_real
_atom_type_scat_dispersion_imag
_atom_type_scat_source
C C 0.0181 0.0091 'International Tables Vol C Tables 4.2.6.8 and 6.1.1.4'
H H 0.0000 0.0000 'International Tables Vol C Tables 4.2.6.8 and 6.1.1.4'
Ca Ca 0.3641 1.2855 'International Tables Vol C Tables 4.2.6.8 and 6.1.1.4'
N N 0.0311 0.0180 'International Tables Vol C Tables 4.2.6.8 and 6.1.1.4'
O O 0.0492 0.0322 'International Tables Vol C Tables 4.2.6.8 and 6.1.1.4'

loop_
_exptl_crystal_face_index_h
_exptl_crystal_face_index_k
_exptl_crystal_face_index_l
_exptl_crystal_face_perp_dist
2 1 10 0.1204
0 -2 0 0.1473
-3 5 -4 0.0740
-2 -1 -11 0.0858
-1 6 7 0.1114
-1 0 0 0.0623
-4 -7 2 0.0924
-7 0 -5 0.0691
2 -5 5 0.1565
-1 -1 1 0.0758
7 3 -2 0.1278
-1 0 0 0.0720
-1 -3 8 0.0976
5 -4 -1 0.1496
1 1 1 0.1032
-1 -1 -1 0.0645
5 8 1 0.0858
-5 -8 -2 0.0790
7 7 3 0.0862
1 0 0 0.0675
6 1 -5 0.1179

loop_
_geom_angle_atom_site_label_1
_geom_angle_atom_site_label_2
_geom_angle_atom_site_label_3
_geom_angle
_geom_angle_site_symmetry_1
_geom_angle_site_symmetry_3
_geom_angle_publ_flag
O1 Ca1 O2 110.74(3) . . ?
O1 Ca1 N1 130.17(3) . . ?
O1 Ca1 N2 130.80(3) . . ?
O2 Ca1 N1 98.04(4) . . ?
O2 Ca1 N2 97.47(4) . . ?
N2 Ca1 N1 81.53(4) . . ?
Ca1 O1 Ca1 180.0 2_666 . ?
C38 O2 Ca1 122.68(9) . . ?
C42 O2 Ca1 123.93(10) . . ?
C42 O2 C38 111.22(12) . . ?
C2 N1 Ca1 118.82(10) . . ?
C2 N1 C6 116.12(13) . . ?
C6 N1 Ca1 124.00(9) . . ?
C4 N2 Ca1 118.28(10) . . ?
C4 N2 C22 117.04(12) . . ?
C22 N2 Ca1 123.42(9) . . ?
H1A C1 H1B 109.5 . . ?
H1A C1 H1C 109.5 . . ?
H1B C1 H1C 109.5 . . ?
C2 C1 H1A 109.5 . . ?
C2 C1 H1B 109.5 . . ?
C2 C1 H1C 109.5 . . ?
N1 C2 C1 120.06(14) . . ?
N1 C2 C3 125.74(14) . . ?
C3 C2 C1 114.19(13) . . ?
C2 C3 H3 113.2(12) . . ?
C4 C3 C2 132.68(14) . . ?
C4 C3 H3 113.5(12) . . ?
N2 C4 C3 125.56(13) . . ?
N2 C4 C5 120.79(14) . . ?
C3 C4 C5 113.65(13) . . ?
C4 C5 H5A 109.5 . . ?
C4 C5 H5B 109.5 . . ?
C4 C5 H5C 109.5 . . ?
H5A C5 H5B 109.5 . . ?
H5A C5 H5C 109.5 . . ?
H5B C5 H5C 109.5 . . ?
C7 C6 N1 119.21(13) . . ?
C7 C6 C11 120.29(14) . . ?
C11 C6 N1 120.49(13) . . ?
C6 C7 C17 120.54(14) . . ?
C8 C7 C6 118.66(14) . . ?
C8 C7 C17 120.76(14) . . ?
C7 C8 H8 119.2 . . ?
C9 C8 C7 121.60(15) . . ?
C9 C8 H8 119.2 . . ?
C8 C9 H9 120.4 . . ?
C8 C9 C10 119.24(15) . . ?
C10 C9 H9 120.4 . . ?
C9 C10 H10 119.2 . . ?
C9 C10 C11 121.61(15) . . ?
C11 C10 H10 119.2 . . ?
C6 C11 C12 121.01(14) . . ?
C10 C11 C6 118.56(14) . . ?
C10 C11 C12 120.39(14) . . ?
C11 C12 H12 106.9 . . ?
C11 C12 C13 110.13(13) . . ?
C11 C12 C15 114.78(13) . . ?
C13 C12 H12 106.9 . . ?
C15 C12 H12 106.9 . . ?
C15 C12 C13 110.91(13) . . ?
C12 C13 H13A 108.4 . . ?
C12 C13 H13B 108.4 . . ?
H13A C13 H13B 107.5 . . ?
C14 C13 C12 115.32(14) . . ?
C14 C13 H13A 108.4 . . ?
C14 C13 H13B 108.4 . . ?
C13 C14 H14A 109.5 . . ?
C13 C14 H14B 109.5 . . ?
C13 C14 H14C 109.5 . . ?
H14A C14 H14B 109.5 . . ?
H14A C14 H14C 109.5 . . ?
H14B C14 H14C 109.5 . . ?
C12 C15 H15A 108.7 . . ?
C12 C15 H15B 108.7 . . ?
H15A C15 H15B 107.6 . . ?
C16 C15 C12 114.01(14) . . ?
C16 C15 H15A 108.7 . . ?
C16 C15 H15B 108.7 . . ?
C15 C16 H16A 109.5 . . ?
C15 C16 H16B 109.5 . . ?
C15 C16 H16C 109.5 . . ?
H16A C16 H16B 109.5 . . ?
H16A C16 H16C 109.5 . . ?
H16B C16 H16C 109.5 . . ?
C7 C17 H17 106.6 . . ?
C7 C17 C18 114.50(14) . . ?
C7 C17 C20 110.62(13) . . ?
C18 C17 H17 106.6 . . ?
C18 C17 C20 111.35(14) . . ?
C20 C17 H17 106.6 . . ?
C17 C18 H18A 108.9 . . ?
C17 C18 H18B 108.9 . . ?
H18A C18 H18B 107.7 . . ?
C19 C18 C17 113.46(15) . . ?
C19 C18 H18A 108.9 . . ?
C19 C18 H18B 108.9 . . ?
C18 C19 H19A 109.5 . . ?
C18 C19 H19B 109.5 . . ?
C18 C19 H19C 109.5 . . ?
H19A C19 H19B 109.5 . . ?
H19A C19 H19C 109.5 . . ?
H19B C19 H19C 109.5 . . ?
C17 C20 H20A 108.3 . . ?
C17 C20 H20B 108.3 . . ?
H20A C20 H20B 107.4 . . ?
C21 C20 C17 115.87(14) . . ?
C21 C20 H20A 108.3 . . ?
C21 C20 H20B 108.3 . . ?
C20 C21 H21A 109.5 . . ?
C20 C21 H21B 109.5 . . ?
C20 C21 H21C 109.5 . . ?
H21A C21 H21B 109.5 . . ?
H21A C21 H21C 109.5 . . ?
H21B C21 H21C 109.5 . . ?
C23 C22 N2 118.18(13) . . ?
C27 C22 N2 121.71(13) . . ?
C27 C22 C23 120.11(14) . . ?
C22 C23 C28 121.18(14) . . ?
C24 C23 C22 118.92(14) . . ?
C24 C23 C28 119.78(13) . . ?
C23 C24 H24 119.3 . . ?
C25 C24 C23 121.41(14) . . ?
C25 C24 H24 119.3 . . ?
C24 C25 H25 120.3 . . ?
C26 C25 C24 119.32(15) . . ?
C26 C25 H25 120.3 . . ?
C25 C26 H26 119.2 . . ?
C25 C26 C27 121.57(15) . . ?
C27 C26 H26 119.2 . . ?
C22 C27 C33 122.93(14) . . ?
C26 C27 C22 118.58(14) . . ?
C26 C27 C33 118.48(14) . . ?
C23 C28 H28 107.8 . . ?
C23 C28 C29 109.58(13) . . ?
C23 C28 C31 113.34(13) . . ?
C29 C28 H28 107.8 . . ?
C31 C28 H28 107.8 . . ?
C31 C28 C29 110.42(12) . . ?
C28 C29 H29A 108.6 . . ?
C28 C29 H29B 108.6 . . ?
H29A C29 H29B 107.6 . . ?
C30 C29 C28 114.52(14) . . ?
C30 C29 H29A 108.6 . . ?
C30 C29 H29B 108.6 . . ?
C29 C30 H30A 109.5 . . ?
C29 C30 H30B 109.5 . . ?
C29 C30 H30C 109.5 . . ?
H30A C30 H30B 109.5 . . ?
H30A C30 H30C 109.5 . . ?
H30B C30 H30C 109.5 . . ?
C28 C31 H31A 108.6 . . ?
C28 C31 H31B 108.6 . . ?
H31A C31 H31B 107.6 . . ?
C32 C31 C28 114.65(13) . . ?
C32 C31 H31A 108.6 . . ?
C32 C31 H31B 108.6 . . ?
C31 C32 H32A 109.5 . . ?
C31 C32 H32B 109.5 . . ?
C31 C32 H32C 109.5 . . ?
H32A C32 H32B 109.5 . . ?
H32A C32 H32C 109.5 . . ?
H32B C32 H32C 109.5 . . ?
C27 C33 H33 108.3 . . ?
C27 C33 C34 110.64(13) . . ?
C27 C33 C36 110.29(13) . . ?
C34 C33 H33 108.3 . . ?
C34 C33 C36 110.81(14) . . ?
C36 C33 H33 108.3 . . ?
C33 C34 H34A 108.7 . . ?
C33 C34 H34B 108.7 . . ?
H34A C34 H34B 107.6 . . ?
C35 C34 C33 114.07(14) . . ?
C35 C34 H34A 108.7 . . ?
C35 C34 H34B 108.7 . . ?
C34 C35 H35A 109.5 . . ?
C34 C35 H35B 109.5 . . ?
C34 C35 H35C 109.5 . . ?
H35A C35 H35B 109.5 . . ?
H35A C35 H35C 109.5 . . ?
H35B C35 H35C 109.5 . . ?
C33 C36 H36A 108.5 . . ?
C33 C36 H36B 108.5 . . ?
H36A C36 H36B 107.5 . . ?
C37 C36 C33 114.98(15) . . ?
C37 C36 H36A 108.5 . . ?
C37 C36 H36B 108.5 . . ?
C36 C37 H37A 109.5 . . ?
C36 C37 H37B 109.5 . . ?
C36 C37 H37C 109.5 . . ?
H37A C37 H37B 109.5 . . ?
H37A C37 H37C 109.5 . . ?
H37B C37 H37C 109.5 . . ?
O2 C38 H38A 109.3 . . ?
O2 C38 H38B 109.3 . . ?
O2 C38 C39 111.63(14) . . ?
H38A C38 H38B 108.0 . . ?
C39 C38 H38A 109.3 . . ?
C39 C38 H38B 109.3 . . ?
C38 C39 H39A 109.4 . . ?
C38 C39 H39B 109.4 . . ?
H39A C39 H39B 108.0 . . ?
C40 C39 C38 110.96(16) . . ?
C40 C39 H39A 109.4 . . ?
C40 C39 H39B 109.4 . . ?
C39 C40 H40A 109.8 . . ?
C39 C40 H40B 109.8 . . ?
C39 C40 C41 109.31(15) . . ?
H40A C40 H40B 108.3 . . ?
C41 C40 H40A 109.8 . . ?
C41 C40 H40B 109.8 . . ?
C40 C41 H41A 109.2 . . ?
C40 C41 H41B 109.2 . . ?
H41A C41 H41B 107.9 . . ?
C42 C41 C40 112.17(15) . . ?
C42 C41 H41A 109.2 . . ?
C42 C41 H41B 109.2 . . ?
O2 C42 C41 111.84(14) . . ?
O2 C42 H42A 109.2 . . ?
O2 C42 H42B 109.2 . . ?
C41 C42 H42A 109.2 . . ?
C41 C42 H42B 109.2 . . ?
H42A C42 H42B 107.9 . . ?
H43A C43 H43B 109.5 . . ?
H43A C43 H43C 109.5 . . ?
H43B C43 H43C 109.5 . . ?
C44 C43 H43A 109.5 . . ?
C44 C43 H43B 109.5 . . ?
C44 C43 H43C 109.5 . . ?
C43 C44 H44A 108.5 . . ?
C43 C44 H44B 108.5 . . ?
C43 C44 C45 114.9(5) . . ?
H44A C44 H44B 107.5 . . ?
C45 C44 H44A 108.5 . . ?
C45 C44 H44B 108.5 . . ?
C44 C45 H45A 108.6 . . ?
C44 C45 H45B 108.6 . . ?
H45A C45 H45B 107.6 . . ?
C46 C45 C44 114.5(4) . . ?
C46 C45 H45A 108.6 . . ?
C46 C45 H45B 108.6 . . ?
C45 C46 H46A 108.6 . . ?
C45 C46 H46B 108.6 . . ?
C45 C46 C47 114.5(5) . . ?
H46A C46 H46B 107.6 . . ?
C47 C46 H46A 108.6 . . ?
C47 C46 H46B 108.6 . . ?
C46 C47 H47A 109.5 . . ?
C46 C47 H47B 109.5 . . ?
C46 C47 H47C 109.5 . . ?
H47A C47 H47B 109.5 . . ?
H47A C47 H47C 109.5 . . ?
H47B C47 H47C 109.5 . . ?
H48A C48 H48B 109.5 . . ?
H48A C48 H48C 109.5 . . ?
H48B C48 H48C 109.5 . . ?
C49 C48 H48A 109.5 . . ?
C49 C48 H48B 109.5 . . ?
C49 C48 H48C 109.5 . . ?
C48 C49 H49A 108.3 . . ?
C48 C49 H49B 108.3 . . ?
C48 C49 C50 115.8(8) . . ?
H49A C49 H49B 107.4 . . ?
C50 C49 H49A 108.3 . . ?
C50 C49 H49B 108.3 . . ?
C49 C50 H50A 108.2 . . ?
C49 C50 H50B 108.2 . . ?
C49 C50 C51 116.5(11) . . ?
H50A C50 H50B 107.3 . . ?
C51 C50 H50A 108.2 . . ?
C51 C50 H50B 108.2 . . ?
C50 C51 H51A 107.9 . . ?
C50 C51 H51B 107.9 . . ?
H51A C51 H51B 107.2 . . ?
C52 C51 C50 117.8(11) . . ?
C52 C51 H51A 107.9 . . ?
C52 C51 H51B 107.9 . . ?
C51 C52 H52A 109.5 . . ?
C51 C52 H52B 109.5 . . ?
C51 C52 H52C 109.5 . . ?
H52A C52 H52B 109.5 . . ?
H52A C52 H52C 109.5 . . ?
H52B C52 H52C 109.5 . . ?

loop_
_geom_bond_atom_site_label_1
_geom_bond_atom_site_label_2
_geom_bond_distance
_geom_bond_site_symmetry_2
_geom_bond_publ_flag
Ca1 O1 2.0478(3) . ?
Ca1 O2 2.4221(11) . ?
Ca1 N1 2.4254(13) . ?
Ca1 N2 2.4232(13) . ?
O2 C38 1.439(2) . ?
O2 C42 1.4375(19) . ?
N1 C2 1.3311(19) . ?
N1 C6 1.4378(19) . ?
N2 C4 1.327(2) . ?
N2 C22 1.4349(19) . ?
C1 H1A 0.9800 . ?
C1 H1B 0.9800 . ?
C1 H1C 0.9800 . ?
C1 C2 1.519(2) . ?
C2 C3 1.416(2) . ?
C3 H3 0.94(2) . ?
C3 C4 1.411(2) . ?
C4 C5 1.526(2) . ?
C5 H5A 0.9800 . ?
C5 H5B 0.9800 . ?
C5 H5C 0.9800 . ?
C6 C7 1.411(2) . ?
C6 C11 1.412(2) . ?
C7 C8 1.395(2) . ?
C7 C17 1.522(2) . ?
C8 H8 0.9500 . ?
C8 C9 1.384(2) . ?
C9 H9 0.9500 . ?
C9 C10 1.385(2) . ?
C10 H10 0.9500 . ?
C10 C11 1.396(2) . ?
C11 C12 1.520(2) . ?
C12 H12 1.0000 . ?
C12 C13 1.550(2) . ?
C12 C15 1.533(2) . ?
C13 H13A 0.9900 . ?
C13 H13B 0.9900 . ?
C13 C14 1.524(2) . ?
C14 H14A 0.9800 . ?
C14 H14B 0.9800 . ?
C14 H14C 0.9800 . ?
C15 H15A 0.9900 . ?
C15 H15B 0.9900 . ?
C15 C16 1.520(2) . ?
C16 H16A 0.9800 . ?
C16 H16B 0.9800 . ?
C16 H16C 0.9800 . ?
C17 H17 1.0000 . ?
C17 C18 1.533(2) . ?
C17 C20 1.548(2) . ?
C18 H18A 0.9900 . ?
C18 H18B 0.9900 . ?
C18 C19 1.523(3) . ?
C19 H19A 0.9800 . ?
C19 H19B 0.9800 . ?
C19 H19C 0.9800 . ?
C20 H20A 0.9900 . ?
C20 H20B 0.9900 . ?
C20 C21 1.524(3) . ?
C21 H21A 0.9800 . ?
C21 H21B 0.9800 . ?
C21 H21C 0.9800 . ?
C22 C23 1.416(2) . ?
C22 C27 1.409(2) . ?
C23 C24 1.389(2) . ?
C23 C28 1.525(2) . ?
C24 H24 0.9500 . ?
C24 C25 1.387(2) . ?
C25 H25 0.9500 . ?
C25 C26 1.385(2) . ?
C26 H26 0.9500 . ?
C26 C27 1.397(2) . ?
C27 C33 1.528(2) . ?
C28 H28 1.0000 . ?
C28 C29 1.542(2) . ?
C28 C31 1.538(2) . ?
C29 H29A 0.9900 . ?
C29 H29B 0.9900 . ?
C29 C30 1.522(2) . ?
C30 H30A 0.9800 . ?
C30 H30B 0.9800 . ?
C30 H30C 0.9800 . ?
C31 H31A 0.9900 . ?
C31 H31B 0.9900 . ?
C31 C32 1.523(2) . ?
C32 H32A 0.9800 . ?
C32 H32B 0.9800 . ?
C32 H32C 0.9800 . ?
C33 H33 1.0000 . ?
C33 C34 1.536(2) . ?
C33 C36 1.544(2) . ?
C34 H34A 0.9900 . ?
C34 H34B 0.9900 . ?
C34 C35 1.516(3) . ?
C35 H35A 0.9800 . ?
C35 H35B 0.9800 . ?
C35 H35C 0.9800 . ?
C36 H36A 0.9900 . ?
C36 H36B 0.9900 . ?
C36 C37 1.526(3) . ?
C37 H37A 0.9800 . ?
C37 H37B 0.9800 . ?
C37 H37C 0.9800 . ?
C38 H38A 0.9900 . ?
C38 H38B 0.9900 . ?
C38 C39 1.509(3) . ?
C39 H39A 0.9900 . ?
C39 H39B 0.9900 . ?
C39 C40 1.506(3) . ?
C40 H40A 0.9900 . ?
C40 H40B 0.9900 . ?
C40 C41 1.513(3) . ?
C41 H41A 0.9900 . ?
C41 H41B 0.9900 . ?
C41 C42 1.511(2) . ?
C42 H42A 0.9900 . ?
C42 H42B 0.9900 . ?
C43 H43A 0.9800 . ?
C43 H43B 0.9800 . ?
C43 H43C 0.9800 . ?
C43 C44 1.512(10) . ?
C44 H44A 0.9900 . ?
C44 H44B 0.9900 . ?
C44 C45 1.515(8) . ?
C45 H45A 0.9900 . ?
C45 H45B 0.9900 . ?
C45 C46 1.506(9) . ?
C46 H46A 0.9900 . ?
C46 H46B 0.9900 . ?
C46 C47 1.511(9) . ?
C47 H47A 0.9800 . ?
C47 H47B 0.9800 . ?
C47 H47C 0.9800 . ?
C48 H48A 0.9800 . ?
C48 H48B 0.9800 . ?
C48 H48C 0.9800 . ?
C48 C49 1.470(9) . ?
C49 H49A 0.9900 . ?
C49 H49B 0.9900 . ?
C49 C50 1.487(13) . ?
C50 H50A 0.9900 . ?
C50 H50B 0.9900 . ?
C50 C51 1.489(12) . ?
C51 H51A 0.9900 . ?
C51 H51B 0.9900 . ?
C51 C52 1.483(11) . ?
C52 H52A 0.9800 . ?
C52 H52B 0.9800 . ?
C52 H52C 0.9800 . ?

loop_
_geom_torsion_atom_site_label_1
_geom_torsion_atom_site_label_2
_geom_torsion_atom_site_label_3
_geom_torsion_atom_site_label_4
_geom_torsion
_geom_torsion_site_symmetry_1
_geom_torsion_site_symmetry_2
_geom_torsion_site_symmetry_3
_geom_torsion_site_symmetry_4
_geom_torsion_publ_flag
Ca1 O2 C38 C39 136.95(12) . . . . ?
Ca1 O2 C42 C41 -139.19(12) . . . . ?
Ca1 N1 C2 C1 -161.16(11) . . . . ?
Ca1 N1 C2 C3 19.7(2) . . . . ?
Ca1 N1 C6 C7 -106.00(14) . . . . ?
Ca1 N1 C6 C11 72.91(16) . . . . ?
Ca1 N2 C4 C3 -25.49(19) . . . . ?
Ca1 N2 C4 C5 153.35(11) . . . . ?
Ca1 N2 C22 C23 104.29(13) . . . . ?
Ca1 N2 C22 C27 -75.15(16) . . . . ?
O2 C38 C39 C40 57.7(2) . . . . ?
N1 C2 C3 C4 15.1(3) . . . . ?
N1 C6 C7 C8 -179.50(14) . . . . ?
N1 C6 C7 C17 2.6(2) . . . . ?
N1 C6 C11 C10 178.66(13) . . . . ?
N1 C6 C11 C12 -3.6(2) . . . . ?
N2 C22 C23 C24 177.37(13) . . . . ?
N2 C22 C23 C28 1.4(2) . . . . ?
N2 C22 C27 C26 -177.61(13) . . . . ?
N2 C22 C27 C33 1.0(2) . . . . ?
C1 C2 C3 C4 -164.07(16) . . . . ?
C2 N1 C6 C7 85.90(17) . . . . ?
C2 N1 C6 C11 -95.18(17) . . . . ?
C2 C3 C4 N2 -11.5(3) . . . . ?
C2 C3 C4 C5 169.57(16) . . . . ?
C4 N2 C22 C23 -88.76(17) . . . . ?
C4 N2 C22 C27 91.80(17) . . . . ?
C6 N1 C2 C1 7.6(2) . . . . ?
C6 N1 C2 C3 -171.57(14) . . . . ?
C6 C7 C8 C9 0.0(2) . . . . ?
C6 C7 C17 C18 -144.62(15) . . . . ?
C6 C7 C17 C20 88.59(17) . . . . ?
C6 C11 C12 C13 -92.16(17) . . . . ?
C6 C11 C12 C15 141.84(15) . . . . ?
C7 C6 C11 C10 -2.4(2) . . . . ?
C7 C6 C11 C12 175.34(14) . . . . ?
C7 C8 C9 C10 -0.8(3) . . . . ?
C7 C17 C18 C19 62.5(2) . . . . ?
C7 C17 C20 C21 67.47(18) . . . . ?
C8 C7 C17 C18 37.5(2) . . . . ?
C8 C7 C17 C20 -89.28(18) . . . . ?
C8 C9 C10 C11 -0.1(3) . . . . ?
C9 C10 C11 C6 1.7(2) . . . . ?
C9 C10 C11 C12 -176.07(15) . . . . ?
C10 C11 C12 C13 85.58(18) . . . . ?
C10 C11 C12 C15 -40.4(2) . . . . ?
C11 C6 C7 C8 1.6(2) . . . . ?
C11 C6 C7 C17 -176.33(14) . . . . ?
C11 C12 C13 C14 -70.08(18) . . . . ?
C11 C12 C15 C16 -63.04(19) . . . . ?
C13 C12 C15 C16 171.36(15) . . . . ?
C15 C12 C13 C14 58.08(18) . . . . ?
C17 C7 C8 C9 177.94(15) . . . . ?
C18 C17 C20 C21 -61.05(19) . . . . ?
C20 C17 C18 C19 -171.08(16) . . . . ?
C22 N2 C4 C3 166.87(14) . . . . ?
C22 N2 C4 C5 -14.3(2) . . . . ?
C22 C23 C24 C25 1.0(2) . . . . ?
C22 C23 C28 C29 95.26(16) . . . . ?
C22 C23 C28 C31 -140.90(14) . . . . ?
C22 C27 C33 C34 117.43(16) . . . . ?
C22 C27 C33 C36 -119.61(17) . . . . ?
C23 C22 C27 C26 3.0(2) . . . . ?
C23 C22 C27 C33 -178.41(13) . . . . ?
C23 C24 C25 C26 1.4(2) . . . . ?
C23 C28 C29 C30 -165.73(14) . . . . ?
C23 C28 C31 C32 57.67(18) . . . . ?
C24 C23 C28 C29 -80.67(17) . . . . ?
C24 C23 C28 C31 43.17(19) . . . . ?
C24 C25 C26 C27 -1.6(2) . . . . ?
C25 C26 C27 C22 -0.6(2) . . . . ?
C25 C26 C27 C33 -179.25(14) . . . . ?
C26 C27 C33 C34 -63.94(18) . . . . ?
C26 C27 C33 C36 59.01(19) . . . . ?
C27 C22 C23 C24 -3.2(2) . . . . ?
C27 C22 C23 C28 -179.14(13) . . . . ?
C27 C33 C34 C35 -59.55(18) . . . . ?
C27 C33 C36 C37 174.39(16) . . . . ?
C28 C23 C24 C25 177.00(14) . . . . ?
C29 C28 C31 C32 -178.96(14) . . . . ?
C31 C28 C29 C30 68.74(18) . . . . ?
C34 C33 C36 C37 -62.8(2) . . . . ?
C36 C33 C34 C35 177.80(15) . . . . ?
C38 O2 C42 C41 57.23(18) . . . . ?
C38 C39 C40 C41 -52.9(2) . . . . ?
C39 C40 C41 C42 51.6(2) . . . . ?
C40 C41 C42 O2 -54.2(2) . . . . ?
C42 O2 C38 C39 -59.23(19) . . . . ?
C43 C44 C45 C46 -179.7(5) . . . . ?
C44 C45 C46 C47 175.0(6) . . . . ?
C48 C49 C50 C51 179.2(16) . . . . ?
C49 C50 C51 C52 176.7(16) . . . . ?

loop_
_exptl_oxdiff_crystal_face_indexfrac_h
_exptl_oxdiff_crystal_face_indexfrac_k
_exptl_oxdiff_crystal_face_indexfrac_l
_exptl_oxdiff_crystal_face_x
_exptl_oxdiff_crystal_face_y
_exptl_oxdiff_crystal_face_z
1.8583 0.5157 10.3775 0.1808 0.7522 -0.6336
0.4924 -1.5039 0.0033 -0.0190 -0.1071 -0.2183
-2.5661 5.0002 -3.7235 0.0242 0.1058 0.9941
-1.5885 -1.3700 -10.5965 -0.1991 -0.8292 0.5223
-0.7244 5.7692 7.0405 0.2158 0.9030 0.3715
-0.5011 -0.4991 -0.0006 0.0695 -0.0170 -0.0236
-3.8774 -7.0794 2.1957 0.7035 -0.1676 -0.6906
-7.1523 -0.1825 -4.6224 0.6410 -0.1543 0.7519
2.2683 -4.7764 4.7220 0.0433 -0.0092 -0.9990
-1.0048 -0.9988 0.9972 0.1784 0.0404 -0.1009
7.3455 2.6078 -1.8393 -0.9756 -0.1813 -0.1241
-0.9978 0.0033 -0.0026 0.1138 0.0281 0.0737
-1.2378 -2.9759 8.1742 0.5345 0.4582 -0.7102
4.9505 -3.5057 -1.2577 -0.5284 -0.4507 -0.7195
0.9994 0.9977 0.9997 -0.0997 0.1083 -0.0065
-0.9994 -0.9977 -0.9997 0.0997 -0.1083 0.0065
4.5837 7.9677 0.7642 -0.6904 0.4233 0.5866
-5.4144 -7.9179 -1.6143 0.7508 -0.4601 -0.4738
6.8776 7.3249 3.3525 -0.8354 0.5115 0.2010
0.5011 0.4991 0.0006 -0.0695 0.0170 0.0236
5.5106 1.3664 -5.4672 -0.8772 -0.4769 0.0560
